data_8104369
loop_
_publ_author_name
'Eisenmann, B.'
'Hofmann, A.'

_publ_section_title
;
 Crystal structure of strontium phyllo-tetrathioindate(III)
;
_journal_name_full 'Zeitschrift fuer Kristallographie (149,1979-)'
_journal_page_first 167
_journal_page_last 168
_journal_volume 197
_journal_year 1991
_chemical_formula_sum 'In2 S4 Sr'
_chemical_name_systematic 'Sr In2 S4'
_space_group_IT_number 70
_symmetry_space_group_name_Hall '-F 2uv 2vw'
_symmetry_space_group_name_H-M 'F d d d :2'
_cell_angle_alpha 90
_cell_angle_beta 90
_cell_angle_gamma 90
_cell_formula_units_Z 32
_cell_length_a 20.901
_cell_length_b 21.12
_cell_length_c 13.02
_cell_volume 5747.407
_citation_journal_id_ASTM ZEKRDZ
_cod_data_source_file Eisenmann_ZEKRDZ_1991_1466.cif
_cod_data_source_block In2S4Sr1
_cod_original_formula_sum 'In2 S4 Sr1'
_cod_database_code 8104369

loop_
_symmetry_equiv_pos_as_xyz
x,y,z
-x+1/4,-y+1/4,z
x,-y+1/4,-z+1/4
-x+1/4,y,-z+1/4
-x,-y,-z
x-1/4,y-1/4,-z
-x,y-1/4,z-1/4
x-1/4,-y,z-1/4
x,y+1/2,z+1/2
-x+1/4,-y+3/4,z+1/2
x,-y+3/4,-z+3/4
-x+1/4,y+1/2,-z+3/4
-x,-y+1/2,-z+1/2
x-1/4,y+1/4,-z+1/2
-x,y+1/4,z+1/4
x-1/4,-y+1/2,z+1/4
x+1/2,y,z+1/2
-x+3/4,-y+1/4,z+1/2
x+1/2,-y+1/4,-z+3/4
-x+3/4,y,-z+3/4
-x+1/2,-y,-z+1/2
x+1/4,y-1/4,-z+1/2
-x+1/2,y-1/4,z+1/4
x+1/4,-y,z+1/4
x+1/2,y+1/2,z
-x+3/4,-y+3/4,z
x+1/2,-y+3/4,-z+1/4
-x+3/4,y+1/2,-z+1/4
-x+1/2,-y+1/2,-z
x+1/4,y+1/4,-z
-x+1/2,y+1/4,z-1/4
x+1/4,-y+1/2,z-1/4

loop_
_atom_site_label
_atom_site_type_symbol
_atom_site_fract_x
_atom_site_fract_y
_atom_site_fract_z
_atom_site_occupancy
_atom_site_U_iso_or_equiv
S1 S-2 0.1618 0.9972 0.2442 1 0.0
S3 S-2 0.9961 0.3434 0.9949 1 0.0
S2 S-2 0.161 0.4969 0.2466 1 0.0
Sr3 Sr+2 0.8713 0.125 0.125 1 0.0
Sr2 Sr+2 0.125 0.125 0.625 1 0.0
In2 In+3 0.0008 0.2378 0.3758 1 0.0
In1 In+3 0.0001 0.8037 0.1592 1 0.0
Sr1 Sr+2 0.125 0.125 0.125 1 0.0
S4 S-2 0.999 0.4133 0.2686 1 0.0
